data_4313584
loop_
_publ_author_name
'Roman G. Kultyshev'
'Shengming Liu'
'Hoitung T. Leung'
'Jianping Liu'
'Sheldon G. Shore'

_publ_section_title
;
 Synthesis of Mono- and Dihalogenated Derivatives of (Me2S)2B12H10 and
 Palladium-Catalyzed Boron-Carbon Cross-Coupling Reactions of the Iodides
 with Grignard Reagents
;
_journal_name_full 'Inorganic Chemistry'
_journal_page_first 3199
_journal_page_last 3207
_journal_paper_doi 10.1021/ic020600u
_journal_volume 42
_journal_year 2003
_chemical_formula_sum 'C10 H26 B12 S2'
_chemical_formula_weight 340.15
_chemical_name_systematic
;
  ?
;
_space_group_IT_number 61
_symmetry_cell_setting orthorhombic
_symmetry_space_group_name_Hall '-P 2ac 2ab'
_symmetry_space_group_name_H-M 'P b c a'
_atom_sites_solution_hydrogens geom
_atom_sites_solution_primary direct
_atom_sites_solution_secondary difmap
_audit_creation_method SHELXL-97
_cell_angle_alpha 90.00
_cell_angle_beta 90.00
_cell_angle_gamma 90.00
_cell_formula_units_Z 8
_cell_length_a 13.3469(10)
_cell_length_b 11.8991(10)
_cell_length_c 23.7024(10)
_cell_measurement_reflns_used '10 frames'
_cell_measurement_temperature 150(2)
_cell_volume 3764.3(5)
_computing_cell_refinement 'DENZO (Otwinowsky & Minor, 1997)'
_computing_data_collection 'COLLECT (Nonius, 1999)'
_computing_data_reduction 'DENZO (Otwinowsky & Minor, 1997)'
_computing_structure_refinement 'SHELXL-97 (Sheldrick, 1997)'
_computing_structure_solution 'SHELXS-97 (Sheldrick, 1990)'
_diffrn_ambient_temperature 150(2)
_diffrn_measured_fraction_theta_full 0.998
_diffrn_measured_fraction_theta_max 0.998
_diffrn_measurement_device_type 'Nonius KappaCCD'
_diffrn_measurement_method 'omega at 55/-55'
_diffrn_radiation_monochromator graphite
_diffrn_radiation_source 'fine-focus sealed tube'
_diffrn_radiation_type MoK\a
_diffrn_radiation_wavelength 0.71073
_diffrn_reflns_av_R_equivalents 0.0268
_diffrn_reflns_av_sigmaI/netI 0.0387
_diffrn_reflns_limit_h_max 15
_diffrn_reflns_limit_h_min -15
_diffrn_reflns_limit_k_max 14
_diffrn_reflns_limit_k_min -14
_diffrn_reflns_limit_l_max 28
_diffrn_reflns_limit_l_min -28
_diffrn_reflns_number 6225
_diffrn_reflns_theta_full 25.02
_diffrn_reflns_theta_max 25.02
_diffrn_reflns_theta_min 2.30
_exptl_absorpt_coefficient_mu 0.271
_exptl_absorpt_correction_T_max 0.9503
_exptl_absorpt_correction_T_min 0.9041
_exptl_absorpt_correction_type none
_exptl_crystal_density_diffrn 1.200
_exptl_crystal_density_method 'not measured'
_exptl_crystal_F_000 1424
_exptl_crystal_size_max 0.38
_exptl_crystal_size_mid 0.38
_exptl_crystal_size_min 0.19
_refine_diff_density_max 0.339
_refine_diff_density_min -0.231
_refine_diff_density_rms 0.047
_refine_ls_extinction_method none
_refine_ls_goodness_of_fit_ref 1.035
_refine_ls_hydrogen_treatment mixed
_refine_ls_matrix_type full
_refine_ls_number_parameters 253
_refine_ls_number_reflns 3316
_refine_ls_number_restraints 0
_refine_ls_restrained_S_all 1.035
_refine_ls_R_factor_all 0.0574
_refine_ls_R_factor_gt 0.0362
_refine_ls_shift/su_max 0.001
_refine_ls_shift/su_mean 0.000
_refine_ls_structure_factor_coef Fsqd
_refine_ls_weighting_details 'calc w=1/[\s^2^(Fo^2^)+(0.0481P)^2^+1.1704P] where P=(Fo^2^+2Fc^2^)/3'
_refine_ls_weighting_scheme calc
_refine_ls_wR_factor_gt 0.0872
_refine_ls_wR_factor_ref 0.0939
_reflns_number_gt 2535
_reflns_number_total 3316
_reflns_threshold_expression >2sigma(I)
_cod_data_source_file ic020600u_4.cif
_cod_data_source_block compound15
_cod_depositor_comments
;
The following automatic conversions were performed:

'_symmetry_cell_setting' value 'Orthorhombic' changed to
'orthorhombic' according to the built-in table from CIF Core
dictionary named 'cif_core.dic' version 2.4.1 from 2010-06-29.

Automatic conversion script
Id: cif_fix_values 1646 2011-03-28 12:23:43Z adriana 
;
_cod_database_code 4313584

loop_
_symmetry_equiv_pos_as_xyz
'x, y, z'
'-x+1/2, -y, z+1/2'
'-x, y+1/2, -z+1/2'
'x+1/2, -y+1/2, -z'
'-x, -y, -z'
'x-1/2, y, -z-1/2'
'x, -y-1/2, z-1/2'
'-x-1/2, y-1/2, z'

loop_
_atom_site_label
_atom_site_type_symbol
_atom_site_fract_x
_atom_site_fract_y
_atom_site_fract_z
_atom_site_U_iso_or_equiv
_atom_site_adp_type
_atom_site_occupancy
_atom_site_symmetry_multiplicity
_atom_site_calc_flag
_atom_site_refinement_flags
_atom_site_disorder_assembly
_atom_site_disorder_group
B1 B 0.33808(16) 0.03186(18) 0.65118(8) 0.0169(5) Uani 1 1 d . . .
B2 B 0.41331(16) 0.12910(18) 0.68744(9) 0.0183(5) Uani 1 1 d . . .
H2 H 0.3861(13) 0.2066(16) 0.7059(7) 0.021(5) Uiso 1 1 d . . .
B3 B 0.42418(17) 0.11253(19) 0.61236(9) 0.0186(5) Uani 1 1 d . . .
H3 H 0.4031(13) 0.1804(16) 0.5836(8) 0.027(5) Uiso 1 1 d . . .
B4 B 0.40478(16) -0.03338(18) 0.59593(9) 0.0187(5) Uani 1 1 d . . .
H4 H 0.3708(13) -0.0603(14) 0.5568(8) 0.021(5) Uiso 1 1 d . . .
B5 B 0.38325(17) -0.10547(19) 0.66115(9) 0.0180(5) Uani 1 1 d . . .
H5 H 0.3332(14) -0.1769(16) 0.6624(7) 0.024(5) Uiso 1 1 d . . .
B6 B 0.38827(17) -0.00545(18) 0.71749(9) 0.0193(5) Uani 1 1 d . . .
H6 H 0.3417(13) -0.0119(15) 0.7568(8) 0.023(5) Uiso 1 1 d . . .
B7 B 0.53195(17) 0.11940(18) 0.65469(9) 0.0197(5) Uani 1 1 d . . .
B8 B 0.52864(16) 0.02197(19) 0.59805(9) 0.0207(5) Uani 1 1 d . . .
H8 H 0.5777(14) 0.0341(15) 0.5595(8) 0.028(5) Uiso 1 1 d . . .
B9 B 0.50353(16) -0.11310(18) 0.62839(9) 0.0186(5) Uani 1 1 d . . .
B10 B 0.49273(17) -0.09403(19) 0.70352(9) 0.0204(5) Uani 1 1 d . . .
H10 H 0.5140(13) -0.1601(14) 0.7331(7) 0.018(5) Uiso 1 1 d . . .
B11 B 0.51203(17) 0.05005(18) 0.71971(9) 0.0201(5) Uani 1 1 d . . .
H11 H 0.5483(13) 0.0803(14) 0.7589(8) 0.025(5) Uiso 1 1 d . . .
B12 B 0.58326(17) -0.01611(19) 0.66457(9) 0.0203(5) Uani 1 1 d . . .
H12 H 0.6648(14) -0.0315(15) 0.6698(8) 0.027(5) Uiso 1 1 d . . .
S1 S 0.19929(4) 0.06692(4) 0.646887(19) 0.02009(15) Uani 1 1 d . . .
C11 C 0.18046(16) 0.10755(19) 0.57476(8) 0.0330(5) Uani 1 1 d . . .
H11A H 0.2105 0.1816 0.5683 0.049 Uiso 1 1 calc . . .
H11B H 0.1085 0.1110 0.5667 0.049 Uiso 1 1 calc . . .
H11C H 0.2121 0.0522 0.5498 0.049 Uiso 1 1 calc . . .
C12 C 0.13905(16) -0.06771(18) 0.64879(10) 0.0361(6) Uani 1 1 d . . .
H12A H 0.1445 -0.0994 0.6868 0.054 Uiso 1 1 calc . . .
H12B H 0.1715 -0.1182 0.6217 0.054 Uiso 1 1 calc . . .
H12C H 0.0682 -0.0591 0.6389 0.054 Uiso 1 1 calc . . .
S2 S 0.60838(4) 0.25397(4) 0.65313(2) 0.02522(16) Uani 1 1 d . . .
C21 C 0.67866(16) 0.24709(18) 0.58852(9) 0.0338(5) Uani 1 1 d . . .
H21A H 0.6333 0.2572 0.5564 0.051 Uiso 1 1 calc . . .
H21B H 0.7116 0.1737 0.5857 0.051 Uiso 1 1 calc . . .
H21C H 0.7294 0.3066 0.5882 0.051 Uiso 1 1 calc . . .
C22 C 0.70495(15) 0.23328(17) 0.70488(8) 0.0290(5) Uani 1 1 d . . .
H22A H 0.6755 0.2355 0.7427 0.044 Uiso 1 1 calc . . .
H22B H 0.7552 0.2929 0.7013 0.044 Uiso 1 1 calc . . .
H22C H 0.7369 0.1601 0.6988 0.044 Uiso 1 1 calc . . .
C1 C 0.54231(14) -0.22684(15) 0.60125(7) 0.0184(4) Uani 1 1 d . . .
C2 C 0.56391(13) -0.32111(16) 0.63495(8) 0.0189(4) Uani 1 1 d . . .
H2A H 0.5571 -0.3152 0.6747 0.023 Uiso 1 1 calc . . .
C3 C 0.59482(14) -0.42228(16) 0.61192(8) 0.0220(5) Uani 1 1 d . . .
H3A H 0.6093 -0.4842 0.6359 0.026 Uiso 1 1 calc . . .
C4 C 0.60464(15) -0.43341(16) 0.55399(9) 0.0275(5) Uani 1 1 d . . .
H4A H 0.6251 -0.5029 0.5380 0.033 Uiso 1 1 calc . . .
C5 C 0.58414(15) -0.34179(17) 0.51972(8) 0.0284(5) Uani 1 1 d . . .
H5A H 0.5906 -0.3485 0.4800 0.034 Uiso 1 1 calc . . .
C6 C 0.55428(14) -0.24044(16) 0.54317(8) 0.0237(5) Uani 1 1 d . . .
H6A H 0.5416 -0.1784 0.5190 0.028 Uiso 1 1 calc . . .

loop_
_atom_site_aniso_label
_atom_site_aniso_U_11
_atom_site_aniso_U_22
_atom_site_aniso_U_33
_atom_site_aniso_U_23
_atom_site_aniso_U_13
_atom_site_aniso_U_12
B1 0.0184(11) 0.0142(12) 0.0181(11) 0.0010(9) 0.0001(9) 0.0009(10)
B2 0.0208(12) 0.0150(12) 0.0192(11) -0.0004(10) 0.0006(9) 0.0012(10)
B3 0.0217(12) 0.0157(12) 0.0184(11) 0.0020(10) 0.0012(9) 0.0021(10)
B4 0.0214(12) 0.0179(13) 0.0167(11) -0.0006(10) 0.0002(9) 0.0012(10)
B5 0.0220(12) 0.0144(12) 0.0177(11) -0.0015(9) 0.0007(9) -0.0009(10)
B6 0.0258(12) 0.0159(12) 0.0162(11) 0.0003(9) 0.0008(10) 0.0005(10)
B7 0.0204(12) 0.0135(12) 0.0251(12) 0.0002(10) 0.0014(10) -0.0013(10)
B8 0.0227(12) 0.0168(12) 0.0227(12) 0.0004(10) 0.0037(10) 0.0011(10)
B9 0.0202(12) 0.0167(12) 0.0189(11) 0.0027(10) 0.0000(9) 0.0012(10)
B10 0.0259(13) 0.0169(12) 0.0184(11) 0.0002(10) -0.0007(10) 0.0017(10)
B11 0.0240(12) 0.0169(12) 0.0192(12) -0.0009(10) -0.0026(10) 0.0019(10)
B12 0.0202(12) 0.0164(13) 0.0242(12) -0.0008(10) -0.0007(10) 0.0018(10)
S1 0.0196(3) 0.0166(3) 0.0240(3) -0.0014(2) 0.0009(2) 0.0002(2)
C11 0.0278(12) 0.0434(14) 0.0277(12) 0.0020(10) -0.0051(9) 0.0061(11)
C12 0.0226(12) 0.0204(12) 0.0652(16) -0.0003(11) -0.0020(11) -0.0059(9)
S2 0.0205(3) 0.0157(3) 0.0395(3) 0.0020(2) 0.0016(2) -0.0008(2)
C21 0.0287(12) 0.0358(14) 0.0370(12) 0.0117(11) 0.0038(10) -0.0060(11)
C22 0.0265(11) 0.0279(12) 0.0326(12) -0.0028(10) -0.0024(9) -0.0059(10)
C1 0.0152(10) 0.0179(11) 0.0220(10) -0.0001(8) 0.0006(8) -0.0014(8)
C2 0.0155(10) 0.0197(12) 0.0216(10) -0.0010(8) 0.0018(8) -0.0011(9)
C3 0.0234(11) 0.0148(11) 0.0280(11) 0.0032(9) 0.0007(9) -0.0002(9)
C4 0.0326(12) 0.0170(11) 0.0328(12) -0.0081(10) 0.0054(10) 0.0045(9)
C5 0.0367(13) 0.0263(12) 0.0222(11) -0.0038(9) 0.0046(9) 0.0017(10)
C6 0.0292(12) 0.0200(11) 0.0219(10) 0.0013(9) 0.0016(9) 0.0010(9)

loop_
_atom_type_symbol
_atom_type_description
_atom_type_scat_dispersion_real
_atom_type_scat_dispersion_imag
_atom_type_scat_source
C C 0.0033 0.0016 'International Tables Vol C Tables 4.2.6.8 and 6.1.1.4'
H H 0.0000 0.0000 'International Tables Vol C Tables 4.2.6.8 and 6.1.1.4'
B B 0.0013 0.0007 'International Tables Vol C Tables 4.2.6.8 and 6.1.1.4'
S S 0.1246 0.1234 'International Tables Vol C Tables 4.2.6.8 and 6.1.1.4'

loop_
_geom_angle_atom_site_label_1
_geom_angle_atom_site_label_2
_geom_angle_atom_site_label_3
_geom_angle
_geom_angle_site_symmetry_1
_geom_angle_site_symmetry_3
_geom_angle_publ_flag
B2 B1 B3 61.49(12) . . ?
B2 B1 B5 110.51(15) . . ?
B3 B1 B5 110.72(15) . . ?
B2 B1 B4 111.39(15) . . ?
B3 B1 B4 61.41(12) . . ?
B5 B1 B4 61.15(12) . . ?
B2 B1 B6 60.86(12) . . ?
B3 B1 B6 110.82(15) . . ?
B5 B1 B6 61.07(12) . . ?
B4 B1 B6 111.03(15) . . ?
B2 B1 S1 116.01(14) . . ?
B3 B1 S1 119.29(14) . . ?
B5 B1 S1 123.05(14) . . ?
B4 B1 S1 123.27(14) . . ?
B6 B1 S1 118.20(13) . . ?
B1 B2 B7 104.73(15) . . ?
B1 B2 B6 59.81(12) . . ?
B7 B2 B6 106.53(15) . . ?
B1 B2 B11 106.48(15) . . ?
B7 B2 B11 59.60(12) . . ?
B6 B2 B11 59.73(12) . . ?
B1 B2 B3 59.28(12) . . ?
B7 B2 B3 59.02(12) . . ?
B6 B2 B3 108.19(15) . . ?
B11 B2 B3 107.82(15) . . ?
B7 B3 B1 105.18(15) . . ?
B7 B3 B8 59.96(12) . . ?
B1 B3 B8 106.21(16) . . ?
B7 B3 B2 59.66(12) . . ?
B1 B3 B2 59.23(12) . . ?
B8 B3 B2 108.42(15) . . ?
B7 B3 B4 106.66(15) . . ?
B1 B3 B4 59.46(12) . . ?
B8 B3 B4 59.41(12) . . ?
B2 B3 B4 108.00(15) . . ?
B1 B4 B8 106.56(15) . . ?
B1 B4 B5 59.26(12) . . ?
B8 B4 B5 107.56(15) . . ?
B1 B4 B9 106.54(15) . . ?
B8 B4 B9 60.14(12) . . ?
B5 B4 B9 59.69(12) . . ?
B1 B4 B3 59.12(12) . . ?
B8 B4 B3 60.20(12) . . ?
B5 B4 B3 107.37(15) . . ?
B9 B4 B3 108.14(15) . . ?
B1 B5 B10 106.66(15) . . ?
B1 B5 B9 107.29(15) . . ?
B10 B5 B9 60.71(12) . . ?
B1 B5 B6 59.67(12) . . ?
B10 B5 B6 59.81(12) . . ?
B9 B5 B6 108.94(16) . . ?
B1 B5 B4 59.59(12) . . ?
B10 B5 B4 108.60(16) . . ?
B9 B5 B4 60.31(12) . . ?
B6 B5 B4 108.63(16) . . ?
B1 B6 B10 106.30(15) . . ?
B1 B6 B11 106.57(15) . . ?
B10 B6 B11 59.86(12) . . ?
B1 B6 B2 59.33(12) . . ?
B10 B6 B2 108.10(15) . . ?
B11 B6 B2 60.32(12) . . ?
B1 B6 B5 59.26(12) . . ?
B10 B6 B5 59.77(12) . . ?
B11 B6 B5 107.66(15) . . ?
B2 B6 B5 107.81(15) . . ?
B3 B7 B12 110.53(16) . . ?
B3 B7 B2 61.32(12) . . ?
B12 B7 B2 110.40(15) . . ?
B3 B7 B11 110.68(15) . . ?
B12 B7 B11 61.12(12) . . ?
B2 B7 B11 60.85(12) . . ?
B3 B7 B8 61.10(12) . . ?
B12 B7 B8 60.91(12) . . ?
B2 B7 B8 110.66(15) . . ?
B11 B7 B8 110.54(16) . . ?
B3 B7 S2 117.92(14) . . ?
B12 B7 S2 124.31(14) . . ?
B2 B7 S2 115.77(14) . . ?
B11 B7 S2 119.42(14) . . ?
B8 B7 S2 123.33(14) . . ?
B7 B8 B4 106.63(15) . . ?
B7 B8 B9 106.67(15) . . ?
B4 B8 B9 60.39(12) . . ?
B7 B8 B3 58.93(12) . . ?
B4 B8 B3 60.39(12) . . ?
B9 B8 B3 108.50(15) . . ?
B7 B8 B12 59.35(12) . . ?
B4 B8 B12 107.97(16) . . ?
B9 B8 B12 59.82(12) . . ?
B3 B8 B12 107.52(15) . . ?
C1 B9 B5 120.89(16) . . ?
C1 B9 B12 123.44(16) . . ?
B5 B9 B12 107.07(15) . . ?
C1 B9 B8 122.79(16) . . ?
B5 B9 B8 107.28(15) . . ?
B12 B9 B8 60.17(12) . . ?
C1 B9 B4 121.09(16) . . ?
B5 B9 B4 60.00(12) . . ?
B12 B9 B4 107.52(15) . . ?
B8 B9 B4 59.47(12) . . ?
C1 B9 B10 122.33(16) . . ?
B5 B9 B10 59.44(12) . . ?
B12 B9 B10 59.49(12) . . ?
B8 B9 B10 107.38(15) . . ?
B4 B9 B10 107.35(15) . . ?
B11 B10 B5 108.37(15) . . ?
B11 B10 B6 60.09(12) . . ?
B5 B10 B6 60.43(12) . . ?
B11 B10 B12 60.72(12) . . ?
B5 B10 B12 107.73(15) . . ?
B6 B10 B12 108.65(16) . . ?
B11 B10 B9 108.88(15) . . ?
B5 B10 B9 59.85(12) . . ?
B6 B10 B9 108.75(15) . . ?
B12 B10 B9 59.91(12) . . ?
B7 B11 B10 106.50(15) . . ?
B7 B11 B6 106.68(15) . . ?
B10 B11 B6 60.04(12) . . ?
B7 B11 B2 59.55(12) . . ?
B10 B11 B2 107.95(15) . . ?
B6 B11 B2 59.95(12) . . ?
B7 B11 B12 59.42(12) . . ?
B10 B11 B12 59.79(12) . . ?
B6 B11 B12 107.87(15) . . ?
B2 B11 B12 107.98(15) . . ?
B7 B12 B10 106.30(16) . . ?
B7 B12 B9 107.13(16) . . ?
B10 B12 B9 60.60(12) . . ?
B7 B12 B8 59.74(12) . . ?
B10 B12 B8 108.13(15) . . ?
B9 B12 B8 60.01(12) . . ?
B7 B12 B11 59.46(12) . . ?
B10 B12 B11 59.49(12) . . ?
B9 B12 B11 108.45(15) . . ?
B8 B12 B11 108.26(15) . . ?
C12 S1 C11 101.65(11) . . ?
C12 S1 B1 103.86(10) . . ?
C11 S1 B1 104.28(9) . . ?
C22 S2 C21 101.60(10) . . ?
C22 S2 B7 104.87(10) . . ?
C21 S2 B7 104.98(10) . . ?
C6 C1 C2 116.38(17) . . ?
C6 C1 B9 122.46(16) . . ?
C2 C1 B9 121.14(16) . . ?
C3 C2 C1 122.02(17) . . ?
C2 C3 C4 120.13(17) . . ?
C3 C4 C5 119.12(18) . . ?
C6 C5 C4 120.38(18) . . ?
C5 C6 C1 121.96(18) . . ?

loop_
_geom_bond_atom_site_label_1
_geom_bond_atom_site_label_2
_geom_bond_distance
_geom_bond_site_symmetry_2
_geom_bond_publ_flag
B1 B2 1.757(3) . ?
B1 B3 1.757(3) . ?
B1 B5 1.758(3) . ?
B1 B4 1.764(3) . ?
B1 B6 1.765(3) . ?
B1 S1 1.901(2) . ?
B2 B7 1.767(3) . ?
B2 B6 1.784(3) . ?
B2 B11 1.790(3) . ?
B2 B3 1.796(3) . ?
B3 B7 1.756(3) . ?
B3 B8 1.794(3) . ?
B3 B4 1.798(3) . ?
B4 B8 1.780(3) . ?
B4 B5 1.791(3) . ?
B4 B9 1.797(3) . ?
B5 B10 1.778(3) . ?
B5 B9 1.786(3) . ?
B5 B6 1.790(3) . ?
B6 B10 1.779(3) . ?
B6 B11 1.780(3) . ?
B7 B12 1.767(3) . ?
B7 B11 1.768(3) . ?
B7 B8 1.774(3) . ?
B7 S2 1.899(2) . ?
B8 B9 1.792(3) . ?
B8 B12 1.795(3) . ?
B9 C1 1.585(3) . ?
B9 B12 1.789(3) . ?
B9 B10 1.801(3) . ?
B10 B11 1.776(3) . ?
B10 B12 1.781(3) . ?
B11 B12 1.798(3) . ?
S1 C12 1.793(2) . ?
S1 C11 1.794(2) . ?
S2 C22 1.796(2) . ?
S2 C21 1.798(2) . ?
C1 C6 1.395(2) . ?
C1 C2 1.407(2) . ?
C2 C3 1.385(3) . ?
C3 C4 1.385(3) . ?
C4 C5 1.387(3) . ?
C5 C6 1.386(3) . ?
